data_4321973
loop_
_publ_author_name
'Hongyan Luo'
'Jem-Mau Lo'
'Phillip E. Fanwick'
'Joseph G. Stowell'
'Mark A. Green'

_publ_contact_author_address
;    Department of Medicinal Chemistry and Molecular Pharmacology
     Purdue University
     W. Lafayette
     IN 47907
     USA
;
_publ_contact_author_email magreen@pharmacy.purdue.edu
_publ_contact_author_fax 1(765)4941414
_publ_contact_author_name 'Mark A. Green'
_publ_contact_author_phone 1(765)4941441
_publ_section_title
;
 Monoprotic Tetradentate N3O-Donor Ligands and Their Cu(II) and Ni(II)
 Complexes
;
_journal_name_full 'Inorganic Chemistry'
_journal_page_first 2071
_journal_page_last 2078
_journal_paper_doi 10.1021/ic981324f
_journal_volume 38
_journal_year 1999
_chemical_formula_sum 'C17 H22 Cl Cu N3 O'
_chemical_formula_weight 383.38
_chemical_name_systematic ' ?'
_space_group_IT_number 61
_symmetry_cell_setting orthorhombic
_symmetry_space_group_name_Hall '-P 2ac 2ab'
_symmetry_space_group_name_H-M 'P b c a'
_atom_type_scat_source 'International Tables for Crystallography (Vol C)'
_cell_angle_alpha 90.00
_cell_angle_beta 90.00
_cell_angle_gamma 90.00
_cell_formula_units_Z 8
_cell_length_a 11.738(3)
_cell_length_b 14.503(4)
_cell_length_c 19.731(4)
_cell_measurement_reflns_used 25
_cell_measurement_temperature 203
_cell_measurement_theta_max 21
_cell_measurement_theta_min 16
_cell_volume 3358.9(14)
_computing_cell_refinement CAD4_(Enraf-Nonius,_1977)
_computing_data_collection CAD4_(Enraf-Nonius,_1977)
_computing_data_reduction PROCESS_MolEN_(Fair,_1990)
_computing_molecular_graphics
;
    ORTEP (Johnson, 1976)
    Xtal_GX (Hall, 1995)
    PLUTON (Spek, 1991)
;
_computing_publication_material CIF_VAX_MolEN_(Fair,_1990)
_computing_structure_refinement SHELX97_(Sheldrick,_1997)
_computing_structure_solution PATTY_(DIRDIF92,_Beurskins,_1992)
_diffrn_ambient_temperature 203
_diffrn_measurement_device_type Enraf_Nonius_CAD4
_diffrn_measurement_method \q/2\q
_diffrn_radiation_type Mo-K\a
_diffrn_radiation_wavelength 0.71073
_diffrn_reflns_av_R_equivalents 0.000
_diffrn_reflns_limit_h_max 12
_diffrn_reflns_limit_h_min 0
_diffrn_reflns_limit_k_max 15
_diffrn_reflns_limit_k_min 0
_diffrn_reflns_limit_l_max 0
_diffrn_reflns_limit_l_min -21
_diffrn_reflns_number 2553
_diffrn_reflns_theta_max 22.67
_diffrn_reflns_theta_min 2.54
_diffrn_standards_decay_% 0.87
_diffrn_standards_interval_time 83
_diffrn_standards_number 3
_exptl_absorpt_coefficient_mu 1.470
_exptl_absorpt_correction_T_max 0.8021
_exptl_absorpt_correction_T_min 0.5681
_exptl_absorpt_correction_type refdelf_(Walker_&_Stuart,_1983)
_exptl_crystal_colour green
_exptl_crystal_density_diffrn 1.52
_exptl_crystal_description plate
_exptl_crystal_F_000 1592
_exptl_crystal_size_max 0.60
_exptl_crystal_size_mid 0.30
_exptl_crystal_size_min 0.15
_refine_diff_density_max 1.26
_refine_diff_density_min -1.63
_refine_ls_extinction_method none
_refine_ls_goodness_of_fit_ref 1.183
_refine_ls_hydrogen_treatment constr
_refine_ls_matrix_type full
_refine_ls_number_parameters 209
_refine_ls_number_reflns 2228
_refine_ls_number_restraints 0
_refine_ls_R_factor_gt 0.086
_refine_ls_shift/su_max 0.000
_refine_ls_structure_factor_coef Fsqd
_refine_ls_weighting_details 'w=1/[\s^2^(Fo^2^)+(0.2000P)^2^+0.0000P] where P=(Fo^2^+2Fc^2^)/3'
_refine_ls_weighting_scheme calc
_refine_ls_wR_factor_ref 0.278
_reflns_number_gt 1668
_reflns_number_total 2228
_reflns_threshold_expression >2.0\s(I)
_cod_data_source_file ic981324f_4.cif
_cod_data_source_block Cu(pamap)Cl_(JEM_11)
_cod_original_cell_volume 3359(2)
_cod_original_formula_sum 'C17 H22 Cl1 Cu1 N3 O1'
_cod_database_code 4321973

loop_
_symmetry_equiv_pos_as_xyz
'x, y, z'
'-x+1/2, -y, z+1/2'
'-x, y+1/2, -z+1/2'
'x+1/2, -y+1/2, -z'
'-x, -y, -z'
'x+1/2, y, -z+1/2'
'x, -y+1/2, z+1/2'
'-x+1/2, y+1/2, z'

loop_
_atom_site_aniso_label
_atom_site_aniso_U_11
_atom_site_aniso_U_22
_atom_site_aniso_U_33
_atom_site_aniso_U_12
_atom_site_aniso_U_13
_atom_site_aniso_U_23
Cu 0.0198(8) 0.0142(8) 0.0118(8) 0.0024(4) 0.0001(4) -0.0006(4)
Cl 0.0223(13) 0.0241(13) 0.0366(14) -0.0004(9) -0.0043(10) -0.0127(10)
O(19) 0.038(4) 0.022(3) 0.015(3) 0.007(3) -0.002(3) -0.002(3)
N(1) 0.024(4) 0.014(4) 0.022(4) 0.001(3) -0.005(3) -0.001(3)
N(8) 0.027(4) 0.016(4) 0.013(4) 0.000(3) 0.003(3) 0.004(3)
N(12) 0.018(4) 0.013(3) 0.017(4) -0.002(3) 0.003(3) 0.002(3)
C(2) 0.028(5) 0.018(5) 0.021(5) -0.004(4) -0.004(4) -0.007(4)
C(3) 0.025(5) 0.021(4) 0.019(5) 0.003(4) 0.004(4) -0.001(4)
C(4) 0.036(6) 0.029(5) 0.018(5) -0.002(5) 0.001(4) 0.006(4)
C(5) 0.027(5) 0.033(5) 0.015(4) 0.003(4) 0.008(4) 0.004(4)
C(6) 0.010(4) 0.026(4) 0.011(4) 0.003(4) -0.006(3) -0.007(4)
C(7) 0.036(6) 0.023(5) 0.018(5) 0.000(4) -0.001(4) -0.003(4)
C(9) 0.025(5) 0.014(4) 0.026(5) 0.006(4) 0.009(4) -0.004(4)
C(10) 0.031(5) 0.014(4) 0.036(5) 0.009(4) -0.008(5) 0.003(4)
C(11) 0.028(5) 0.015(4) 0.032(5) -0.003(4) -0.002(4) 0.004(4)
C(13) 0.034(5) 0.013(4) 0.015(4) -0.007(4) 0.000(4) 0.010(4)
C(14) 0.016(4) 0.019(4) 0.019(4) 0.002(4) -0.003(4) -0.003(4)
C(15) 0.034(5) 0.036(6) 0.018(5) -0.004(5) 0.006(4) -0.004(4)
C(16) 0.029(5) 0.043(6) 0.032(6) 0.006(5) 0.007(5) -0.008(5)
C(17) 0.025(5) 0.028(5) 0.034(5) -0.004(4) 0.006(4) -0.021(5)
C(18) 0.027(5) 0.020(5) 0.029(5) 0.002(4) 0.004(4) -0.002(4)
C(19) 0.017(5) 0.018(4) 0.018(5) -0.003(4) -0.002(4) -0.003(4)
C(20) 0.030(6) 0.021(4) 0.013(5) -0.005(4) -0.006(4) 0.000(4)

loop_
_atom_site_label
_atom_site_fract_x
_atom_site_fract_y
_atom_site_fract_z
_atom_site_U_iso_or_equiv
_atom_site_thermal_displace_type
_atom_site_calc_flag
Cu 0.93436(9) 0.26754(7) 0.54100(5) 0.0153(4) Uani ?
Cl 0.78811(19) 0.15643(15) 0.49057(12) 0.0277(7) Uani ?
O(19) 0.8274(5) 0.3467(4) 0.5860(3) 0.0250(17) Uani ?
N(1) 0.9428(6) 0.3603(5) 0.4647(4) 0.020(2) Uani ?
N(8) 1.0661(6) 0.2116(5) 0.4868(4) 0.019(2) Uani ?
N(12) 0.9793(6) 0.1982(4) 0.6288(3) 0.0160(18) Uani ?
C(2) 0.8971(8) 0.4454(6) 0.4625(4) 0.022(2) Uani ?
C(3) 0.9098(7) 0.5033(6) 0.4077(4) 0.022(2) Uani ?
C(4) 0.9705(8) 0.4740(6) 0.3526(4) 0.028(3) Uani ?
C(5) 1.0178(8) 0.3871(6) 0.3547(4) 0.025(2) Uani ?
C(6) 1.0033(6) 0.3319(5) 0.4106(4) 0.016(2) Uani ?
C(7) 1.0478(9) 0.2343(6) 0.4159(5) 0.026(3) Uani ?
C(9) 1.0865(8) 0.1102(6) 0.4958(4) 0.022(2) Uani ?
C(10) 1.1092(8) 0.0862(6) 0.5680(5) 0.027(2) Uani ?
C(11) 1.0107(8) 0.0995(5) 0.6149(5) 0.025(2) Uani ?
C(13) 0.8759(8) 0.1967(5) 0.6732(4) 0.021(2) Uani ?
C(14) 0.8417(7) 0.2904(6) 0.7003(4) 0.018(2) Uani ?
C(15) 0.8348(8) 0.3090(7) 0.7673(4) 0.029(3) Uani ?
C(16) 0.7980(9) 0.3940(7) 0.7918(5) 0.035(3) Uani ?
C(17) 0.7687(8) 0.4609(6) 0.7457(5) 0.029(2) Uani ?
C(18) 0.7749(7) 0.4443(6) 0.6764(5) 0.025(2) Uani ?
C(19) 0.8146(7) 0.3602(5) 0.6513(4) 0.018(2) Uani ?
C(20) 1.0729(8) 0.2461(6) 0.6623(5) 0.021(3) Uani ?
H(1) 0.8552 0.4659 0.4995 0.0290 Uiso calc
H(2) 0.8775 0.5618 0.4082 0.0280 Uiso calc
H(3) 0.9795 0.5117 0.3148 0.0360 Uiso calc
H(4) 1.0598 0.3656 0.3179 0.0330 Uiso calc
H(5) 1.1307 0.2411 0.5001 0.0240 Uiso calc
H(65) 0.8553 0.2634 0.7982 0.0380 Uiso calc
H(76) 0.7935 0.4051 0.8381 0.0450 Uiso calc
H(87) 0.7443 0.5182 0.7612 0.0370 Uiso calc
H(98) 0.7522 0.4901 0.6463 0.0330 Uiso calc
H(10) 0.9932 0.1918 0.3962 0.0340 Uiso calc
H(11) 1.1188 0.2287 0.3911 0.0340 Uiso calc
H(12) 1.0203 0.0764 0.4801 0.0280 Uiso calc
H(13) 1.1511 0.0918 0.4683 0.0280 Uiso calc
H(14A) 1.1723 0.1235 0.5840 0.0350 Uiso calc
H(15B) 1.1328 0.0222 0.5702 0.0350 Uiso calc
H(16A) 1.0283 0.0698 0.6576 0.0320 Uiso calc
H(17B) 0.9449 0.0685 0.5958 0.0320 Uiso calc
H(18A) 0.8902 0.1558 0.7112 0.0270 Uiso calc
H(19B) 0.8127 0.1713 0.6476 0.0270 Uiso calc
H(20A) 1.0483 0.3066 0.6756 0.0280 Uiso calc
H(21B) 1.1361 0.2514 0.6316 0.0280 Uiso calc
H(22C) 1.0959 0.2120 0.7017 0.0280 Uiso calc

loop_
_geom_angle_atom_site_label_1
_geom_angle_atom_site_label_2
_geom_angle_atom_site_label_3
_geom_angle
_geom_angle_publ_flag
O(19) Cu N(1) 88.8(3) ?
O(19) Cu N(8) 166.6(3) ?
N(1) Cu N(8) 80.6(3) ?
O(19) Cu N(12) 94.0(3) ?
N(1) Cu N(12) 159.0(3) ?
N(8) Cu N(12) 93.0(3) ?
O(19) Cu Cl 96.78(19) ?
N(1) Cu Cl 99.3(2) ?
N(8) Cu Cl 93.1(2) ?
N(12) Cu Cl 100.99(19) ?
C(19) O(19) Cu 128.2(5) ?
C(2) N(1) C(6) 117.7(8) ?
C(2) N(1) Cu 127.9(6) ?
C(6) N(1) Cu 114.4(6) ?
C(20) N(12) C(13) 110.6(7) ?
C(20) N(12) C(11) 110.6(7) ?
C(13) N(12) C(11) 106.9(6) ?
C(20) N(12) Cu 109.8(5) ?
C(13) N(12) Cu 106.8(5) ?
C(11) N(12) Cu 111.9(5) ?
C(7) N(8) C(9) 111.0(7) ?
C(7) N(8) Cu 107.6(5) ?
C(9) N(8) Cu 116.6(5) ?
N(1) C(2) C(3) 122.8(8) ?
C(4) C(3) C(2) 119.5(8) ?
C(3) C(4) C(5) 118.0(8) ?
C(6) C(5) C(4) 120.5(8) ?
N(1) C(6) C(5) 121.6(8) ?
N(1) C(6) C(7) 114.4(7) ?
C(5) C(6) C(7) 123.9(7) ?
N(8) C(7) C(6) 109.2(7) ?
C(10) C(9) N(8) 111.7(7) ?
C(9) C(10) C(11) 115.1(8) ?
C(10) C(11) N(12) 115.2(7) ?
N(12) C(13) C(14) 114.1(7) ?
C(15) C(14) C(19) 120.3(8) ?
C(15) C(14) C(13) 122.7(8) ?
C(19) C(14) C(13) 117.0(7) ?
C(14) C(15) C(16) 122.2(9) ?
C(17) C(16) C(15) 118.4(9) ?
C(16) C(17) C(18) 121.0(8) ?
C(17) C(18) C(19) 121.2(8) ?
O(19) C(19) C(18) 121.1(7) ?
O(19) C(19) C(14) 122.0(7) ?
C(18) C(19) C(14) 116.8(7) ?

loop_
_geom_bond_atom_site_label_1
_geom_bond_atom_site_label_2
_geom_bond_distance
_geom_bond_publ_flag
Cu O(19) 1.919(6) ?
Cu N(1) 2.021(7) ?
Cu N(8) 2.047(7) ?
Cu N(12) 2.071(7) ?
Cu Cl 2.556(2) ?
O(19) C(19) 1.312(9) ?
N(1) C(2) 1.347(12) ?
N(1) C(6) 1.346(10) ?
N(12) C(20) 1.458(11) ?
N(12) C(13) 1.498(11) ?
N(12) C(11) 1.503(10) ?
N(8) C(7) 1.454(12) ?
N(8) C(9) 1.500(11) ?
C(2) C(3) 1.376(12) ?
C(3) C(4) 1.368(12) ?
C(4) C(5) 1.378(13) ?
C(5) C(6) 1.374(11) ?
C(6) C(7) 1.512(12) ?
C(9) C(10) 1.491(13) ?
C(10) C(11) 1.493(13) ?
C(13) C(14) 1.515(12) ?
C(14) C(15) 1.353(12) ?
C(14) C(19) 1.435(12) ?
C(15) C(16) 1.392(13) ?
C(16) C(17) 1.373(14) ?
C(17) C(18) 1.390(13) ?
C(18) C(19) 1.397(12) ?
